data_1528114
loop_
_publ_author_name
'Sysa, L.V.'
'Kal'ichak, Ya.M.'

_publ_section_title
;
 Study of the interaction in the system Ca-Cu-In
;
_journal_name_full 'Neorganicheskie Materialy'
_journal_page_first 779
_journal_page_last 782
_journal_volume 30
_journal_year 1994
_chemical_formula_sum 'Ca Cu6.06 In5.94'
_space_group_IT_number 139
_symmetry_space_group_name_Hall '-I 4 2'
_symmetry_space_group_name_H-M 'I 4/m m m'
_cell_angle_alpha 90
_cell_angle_beta 90
_cell_angle_gamma 90
_cell_formula_units_Z 2
_cell_length_a 9.253
_cell_length_b 9.253
_cell_length_c 5.415
_cell_volume 463.622
_citation_journal_id_ASTM NMATEI
_cod_data_source_file Sysa_NMATEI_1994_232.cif
_cod_data_source_block Ca1Cu6.06In5.94
_cod_original_cell_volume 463.6216
_cod_original_formula_sum 'Ca1 Cu6.06 In5.94'
_cod_database_code 1528114

loop_
_symmetry_equiv_pos_as_xyz
x,y,z
-y,x,z
-x,-y,z
y,-x,z
x,-y,-z
y,x,-z
-x,y,-z
-y,-x,-z
-x,-y,-z
y,-x,-z
x,y,-z
-y,x,-z
-x,y,z
-y,-x,z
x,-y,z
y,x,z
x+1/2,y+1/2,z+1/2
-y+1/2,x+1/2,z+1/2
-x+1/2,-y+1/2,z+1/2
y+1/2,-x+1/2,z+1/2
x+1/2,-y+1/2,-z+1/2
y+1/2,x+1/2,-z+1/2
-x+1/2,y+1/2,-z+1/2
-y+1/2,-x+1/2,-z+1/2
-x+1/2,-y+1/2,-z+1/2
y+1/2,-x+1/2,-z+1/2
x+1/2,y+1/2,-z+1/2
-y+1/2,x+1/2,-z+1/2
-x+1/2,y+1/2,z+1/2
-y+1/2,-x+1/2,z+1/2
x+1/2,-y+1/2,z+1/2
y+1/2,x+1/2,z+1/2

loop_
_atom_site_label
_atom_site_type_symbol
_atom_site_fract_x
_atom_site_fract_y
_atom_site_fract_z
_atom_site_occupancy
_atom_site_U_iso_or_equiv
In2 In 0.3131 0.5 0 0.49 0.0
Cu2 Cu 0.2678 0.5 0 0.51 0.0
Cu1 Cu 0.25 0.25 0.25 1 0.0
Ca1 Ca 0 0 0 1 0.0
In1 In 0.34063 0 0 1 0.0
